data_4321148
loop_
_publ_author_name
'Ranko P. Bontchev'
'Junghwan Do'
'Allan J. Jacobson'

_publ_section_title
;
 Synthesis and Characterization of the Layered Vanadium Borophosphate
 (Imidazolium)3.8(H3O)1.2[(VO)4(BO)2(PO4)5].0.3H2O
;
_journal_name_full 'Inorganic Chemistry'
_journal_page_first 3320
_journal_page_last 3324
_journal_paper_doi 10.1021/ic000177u
_journal_volume 39
_journal_year 2000
_chemical_formula_structural '(C3 N2 H5)3.8 (H3 O)1.2 [(VO)4 (BO)2 (PO4)5] (H2 O)0.3'
_chemical_formula_sum 'C5.7 H9.5 B N3.8 O13.75 P2.5 V2'
_chemical_formula_weight 541.39
_chemical_name_common 'Vanadium borophosphate'
_chemical_name_systematic
; 
 ? 
;
_space_group_IT_number 15
_symmetry_cell_setting monoclinic
_symmetry_space_group_name_Hall '-C 2yc'
_symmetry_space_group_name_H-M 'C 1 2/c 1'
_atom_sites_solution_hydrogens geom
_atom_sites_solution_primary direct
_atom_sites_solution_secondary difmap
_audit_creation_method SHELXL
_cell_angle_alpha 90.00
_cell_angle_beta 105.9360(10)
_cell_angle_gamma 90.00
_cell_formula_units_Z 8
_cell_length_a 9.4737(5)
_cell_length_b 22.1444(12)
_cell_length_c 17.2192(13)
_cell_measurement_temperature 293(2)
_cell_volume 3473.6(4)
_computing_structure_refinement 'SHELXL-93 (Sheldrick, 1993)'
_computing_structure_solution 'SHELXS-86 (Sheldrick, 1990)'
_diffrn_ambient_temperature 293(2)
_diffrn_radiation_monochromator graphite
_diffrn_radiation_source 'fine-focus sealed tube'
_diffrn_radiation_type MoK\a
_diffrn_radiation_wavelength 0.71073
_diffrn_reflns_av_R_equivalents 0.0000
_diffrn_reflns_av_sigmaI/netI 0.0354
_diffrn_reflns_limit_h_max 11
_diffrn_reflns_limit_h_min -12
_diffrn_reflns_limit_k_max 29
_diffrn_reflns_limit_k_min 0
_diffrn_reflns_limit_l_max 22
_diffrn_reflns_limit_l_min 0
_diffrn_reflns_number 4019
_diffrn_reflns_theta_max 28.56
_diffrn_reflns_theta_min 1.84
_exptl_absorpt_coefficient_mu 1.387
_exptl_crystal_density_diffrn 2.070
_exptl_crystal_F_000 2150
_refine_diff_density_max 0.745
_refine_diff_density_min -0.588
_refine_diff_density_rms 0.112
_refine_ls_extinction_coef 0.00019(7)
_refine_ls_extinction_expression Fc^*^=kFc[1+0.001xFc^2^\l^3^/sin(2\q)]^-1/4^
_refine_ls_extinction_method SHELXL
_refine_ls_goodness_of_fit_all 1.115
_refine_ls_goodness_of_fit_obs 1.149
_refine_ls_matrix_type full
_refine_ls_number_parameters 268
_refine_ls_number_reflns 4019
_refine_ls_number_restraints 0
_refine_ls_restrained_S_all 1.115
_refine_ls_restrained_S_obs 1.149
_refine_ls_R_factor_all 0.0608
_refine_ls_R_factor_obs 0.0493
_refine_ls_shift/esd_max -0.187
_refine_ls_shift/esd_mean 0.012
_refine_ls_structure_factor_coef Fsqd
_refine_ls_weighting_details 'w=1/[\s^2^(Fo^2^)+(0.0339P)^2^+28.0369P] where P=(Fo^2^+2Fc^2^)/3'
_refine_ls_weighting_scheme calc
_refine_ls_wR_factor_all 0.1134
_refine_ls_wR_factor_obs 0.1079
_reflns_number_observed 3457
_reflns_number_total 4019
_reflns_observed_criterion >2sigma(I)
_cod_data_source_file ic000177u.cif
_cod_data_source_block C5.70H9.50BN3.80O13.75P2.5V2
_cod_depositor_comments
;
The following automatic conversions were performed:

'_refine_ls_weighting_scheme' value 'calc
w=1/[\s^2^(Fo^2^)+(0.0339P)^2^+28.0369P] where P=(Fo^2^+2Fc^2^)/3'
was changed to 'calc'. New tag '_refine_ls_weighting_details' was
created. The value of the new tag was set to
'w=1/[\s^2^(Fo^2^)+(0.0339P)^2^+28.0369P] where P=(Fo^2^+2Fc^2^)/3'.

Automatic conversion script
Id: cif_fix_values 3143 2015-03-26 13:38:13Z robertas 
;
_cod_original_formula_sum 'C5.70 H9.50 B N3.80 O13.75 P2.50 V2'
_cod_database_code 4321148

loop_
_symmetry_equiv_pos_as_xyz
'x, y, z'
'-x, y, -z+1/2'
'x+1/2, y+1/2, z'
'-x+1/2, y+1/2, -z+1/2'
'-x, -y, -z'
'x, -y, z-1/2'
'-x+1/2, -y+1/2, -z'
'x+1/2, -y+1/2, z-1/2'

loop_
_atom_site_aniso_label
_atom_site_aniso_U_11
_atom_site_aniso_U_22
_atom_site_aniso_U_33
_atom_site_aniso_U_23
_atom_site_aniso_U_13
_atom_site_aniso_U_12
V1 0.0096(2) 0.0194(2) 0.0144(2) 0.0011(2) 0.0020(2) 0.0014(2)
V2 0.0130(2) 0.0153(2) 0.0126(2) -0.0016(2) -0.0003(2) 0.0003(2)
P1 0.0087(4) 0.0161(5) 0.0123(4) 0.000 0.0012(3) 0.000
P2 0.0087(3) 0.0167(3) 0.0131(3) -0.0026(3) 0.0012(2) -0.0004(3)
P3 0.0100(3) 0.0155(3) 0.0132(3) -0.0002(3) 0.0008(2) 0.0016(3)
B1 0.0097(13) 0.0156(15) 0.0135(14) -0.0007(11) 0.0004(11) -0.0003(11)
O1 0.0086(9) 0.0328(12) 0.0193(10) 0.0008(9) 0.0012(8) -0.0045(8)
O2 0.0157(10) 0.0194(11) 0.0274(11) -0.0088(9) -0.0033(9) 0.0017(8)
O3 0.0082(8) 0.0163(9) 0.0165(9) -0.0018(8) -0.0009(7) -0.0005(7)
O4 0.0115(9) 0.0159(10) 0.0130(9) -0.0049(7) -0.0010(7) 0.0016(7)
O5 0.0133(9) 0.0247(11) 0.0147(9) 0.0014(8) 0.0014(7) -0.0021(8)
O6 0.0087(8) 0.0162(10) 0.0190(9) -0.0002(8) 0.0025(7) -0.0001(7)
O7 0.0087(8) 0.0250(11) 0.0178(10) 0.0019(8) 0.0006(7) 0.0024(8)
O8 0.0307(12) 0.0207(11) 0.0254(12) 0.0050(9) -0.0046(10) 0.0019(10)
O9 0.0145(9) 0.0194(10) 0.0124(9) -0.0004(8) 0.0033(7) -0.0006(8)
O10 0.0347(12) 0.0319(13) 0.0267(12) 0.0072(10) 0.0082(10) -0.0057(11)
O11 0.0142(9) 0.0205(11) 0.0272(11) -0.0095(9) -0.0022(8) 0.0016(8)
O12 0.0148(10) 0.063(2) 0.0172(10) -0.0029(11) 0.0046(8) -0.0026(11)
O13 0.0203(11) 0.0285(13) 0.0436(14) -0.0059(11) 0.0050(10) 0.0048(10)
N11 0.038(3) 0.022(3) 0.065(5) 0.014(3) 0.018(3) 0.005(3)
C12 0.019(3) 0.031(4) 0.049(4) -0.005(3) 0.015(3) 0.001(3)
N13 0.050(4) 0.041(4) 0.055(5) 0.023(4) -0.004(4) -0.006(4)
C14 0.037(4) 0.038(4) 0.046(5) -0.010(4) 0.008(4) -0.013(3)
C15 0.054(6) 0.066(7) 0.079(8) 0.018(6) -0.031(6) 0.024(6)

loop_
_atom_site_label
_atom_site_type_symbol
_atom_site_fract_x
_atom_site_fract_y
_atom_site_fract_z
_atom_site_U_iso_or_equiv
_atom_site_thermal_displace_type
_atom_site_occupancy
_atom_site_calc_flag
_atom_site_refinement_flags
_atom_site_disorder_group
V1 V 0.64443(5) 0.64356(2) 0.67876(3) 0.01472(11) Uani 1 d . .
V2 V 0.11961(5) 0.46725(2) 0.56465(3) 0.01437(11) Uani 1 d . .
P1 P 1.0000 0.61875(5) 0.7500 0.0127(2) Uani 1 d S .
P2 P 0.31954(7) 0.57951(3) 0.65035(4) 0.01318(15) Uani 1 d . .
P3 P 0.23129(8) 0.35609(3) 0.48376(4) 0.01337(15) Uani 1 d . .
B1 B -0.0279(3) 0.40580(14) 0.4010(2) 0.0135(6) Uani 1 d . .
O1 O 0.4437(2) 0.60861(10) 0.62307(12) 0.0207(5) Uani 1 d . .
O2 O 0.2629(2) 0.41145(10) 0.53846(13) 0.0227(5) Uani 1 d . .
O3 O 0.0665(2) 0.35463(9) 0.43560(12) 0.0145(4) Uani 1 d . .
O4 O 0.0010(2) 0.54201(9) 0.54727(11) 0.0143(4) Uani 1 d . .
O5 O 0.6552(2) 0.58148(10) 0.75866(12) 0.0180(5) Uani 1 d . .
O6 O 0.1790(2) 0.61760(9) 0.60993(12) 0.0149(4) Uani 1 d . .
O7 O 0.8631(2) 0.65737(10) 0.72556(12) 0.0178(5) Uani 1 d . .
O8 O 0.2584(3) 0.29882(10) 0.53533(14) 0.0280(6) Uani 1 d . .
O9 O 1.0056(2) 0.57551(9) 0.67932(11) 0.0155(4) Uani 1 d . .
O10 O 0.0569(3) 0.42895(11) 0.62606(14) 0.0311(6) Uani 1 d . .
O11 O 0.2934(2) 0.51444(10) 0.62038(13) 0.0222(5) Uani 1 d . .
O12 O 0.6698(2) 0.64282(13) 0.57155(13) 0.0316(6) Uani 1 d . .
O13 O 0.5985(3) 0.70887(11) 0.7010(2) 0.0315(6) Uani 1 d . .
N11 N 0.1849(5) 0.7440(2) 0.5959(3) 0.041(2) Uani 0.50 d PG 1
H11A H 0.1732(5) 0.7085(2) 0.6135(3) 0.049 Uiso 0.50 calc PR 1
C12 C 0.0926(5) 0.7719(2) 0.5304(3) 0.032(2) Uani 0.50 d PG 1
H12A H 0.0064(6) 0.7558(3) 0.4972(4) 0.038 Uiso 0.50 calc PR 1
N13 N 0.1497(7) 0.8276(2) 0.5224(3) 0.052(2) Uani 0.50 d PG 1
H13A H 0.1121(9) 0.8539(3) 0.4858(4) 0.063 Uiso 0.50 calc PR 1
C14 C 0.2772(6) 0.8342(2) 0.5830(4) 0.041(2) Uani 0.50 d PG 1
H14A H 0.3383(9) 0.8678(3) 0.5918(6) 0.049 Uiso 0.50 calc PR 1
C15 C 0.2989(5) 0.7825(2) 0.6285(3) 0.076(4) Uani 0.50 d PG 1
H15A H 0.3774(7) 0.7748(3) 0.6735(4) 0.092 Uiso 0.50 calc PR 1
N21 N 0.1646(10) 0.8191(4) 0.5245(4) 0.049(2) Uiso 0.34 d PG 2
H21A H 0.1255(10) 0.8389(4) 0.4810(4) 0.058 Uiso 0.34 calc PR 2
C22 C 0.3108(9) 0.8179(5) 0.5651(6) 0.049(2) Uiso 0.34 d PG 2
H22A H 0.3852(11) 0.8385(7) 0.5505(8) 0.058 Uiso 0.34 calc PR 2
N23 N 0.3283(10) 0.7812(5) 0.6311(5) 0.049(2) Uiso 0.34 d PG 2
H23A H 0.4099(11) 0.7731(7) 0.6662(7) 0.058 Uiso 0.34 calc PR 2
C24 C 0.1928(12) 0.7596(4) 0.6312(5) 0.049(2) Uiso 0.34 d PG 2
H24A H 0.1730(17) 0.7336(6) 0.6693(7) 0.058 Uiso 0.34 calc PR 2
C25 C 0.0917(9) 0.7830(5) 0.5653(6) 0.049(2) Uiso 0.34 d PG 2
H25A H -0.0089(9) 0.7757(7) 0.5509(8) 0.058 Uiso 0.34 calc PR 2
N31 N 0.3030(20) 0.7610(8) 0.6322(10) 0.049(3) Uiso 0.16 d PG 7
H31A H 0.3449(20) 0.7361(8) 0.6699(10) 0.059 Uiso 0.16 calc PR 7
C32 C 0.1550(18) 0.7659(9) 0.5971(12) 0.049(3) Uiso 0.16 d PG 7
H32A H 0.0823(23) 0.7429(13) 0.6098(18) 0.059 Uiso 0.16 calc PR 7
N33 N 0.1331(20) 0.8105(10) 0.5400(12) 0.049(3) Uiso 0.16 d PG 7
H33A H 0.0496(23) 0.8223(14) 0.5096(16) 0.059 Uiso 0.16 calc PR 7
C34 C 0.2675(25) 0.8333(9) 0.5398(12) 0.049(3) Uiso 0.16 d PG 7
H34A H 0.2844(35) 0.8641(11) 0.5068(16) 0.059 Uiso 0.16 calc PR 7
C35 C 0.3725(18) 0.8026(9) 0.5968(12) 0.049(3) Uiso 0.16 d PG 7
H35A H 0.4733(19) 0.8090(13) 0.6093(18) 0.059 Uiso 0.16 calc PR 7
N41 N 0.9068(13) 0.7817(4) 0.7380(6) 0.050(2) Uiso 0.23 d PG -3
H41A H 0.9023(13) 0.7457(4) 0.7188(6) 0.060 Uiso 0.23 calc PR -3
C42 C 1.0191(12) 0.8049(5) 0.7986(7) 0.050(2) Uiso 0.23 d PG -3
H42A H 1.1040(15) 0.7846(7) 0.8262(11) 0.060 Uiso 0.23 calc PR -3
N43 N 0.9846(14) 0.8635(5) 0.8116(7) 0.050(2) Uiso 0.23 d PG -3
H43A H 1.0375(19) 0.8878(6) 0.8466(9) 0.060 Uiso 0.23 calc PR -3
C44 C 0.8508(14) 0.8764(5) 0.7590(8) 0.050(2) Uiso 0.23 d PG -3
H44A H 0.8014(19) 0.9130(5) 0.7548(12) 0.060 Uiso 0.23 calc PR -3
C45 C 0.8028(12) 0.8258(5) 0.7135(7) 0.050(2) Uiso 0.23 d PG -3
H45A H 0.7150(15) 0.8222(7) 0.6731(10) 0.060 Uiso 0.23 calc PR -3
N51 N 0.5568(11) 0.4475(5) 0.6029(6) 0.051(2) Uiso 0.24 d PG 4
H51A H 0.4690(11) 0.4441(5) 0.5718(6) 0.061 Uiso 0.24 calc PR 4
C52 C 0.6594(14) 0.4889(5) 0.5952(8) 0.051(2) Uiso 0.24 d PG 4
H52A H 0.6464(20) 0.5184(7) 0.5554(10) 0.061 Uiso 0.24 calc PR 4
N53 N 0.7846(12) 0.4794(6) 0.6565(9) 0.051(2) Uiso 0.24 d PG 4
H53A H 0.8649(14) 0.4996(8) 0.6648(12) 0.061 Uiso 0.24 calc PR 4
C54 C 0.7593(13) 0.4320(7) 0.7021(7) 0.051(2) Uiso 0.24 d PG 4
H54A H 0.8260(17) 0.4161(9) 0.7475(9) 0.061 Uiso 0.24 calc PR 4
C55 C 0.6185(14) 0.4123(5) 0.6690(7) 0.051(2) Uiso 0.24 d PG 4
H55A H 0.5729(19) 0.3806(7) 0.6880(11) 0.061 Uiso 0.24 calc PR 4
N61 N 0.7450(10) 0.4884(4) 0.6301(6) 0.051(2) Uiso 0.28 d PG 5
H61A H 0.7929(10) 0.5142(4) 0.6098(6) 0.061 Uiso 0.28 calc PR 5
C62 C 0.5984(10) 0.4756(5) 0.6015(6) 0.051(2) Uiso 0.28 d PG 5
H62A H 0.5332(13) 0.4932(7) 0.5568(8) 0.061 Uiso 0.28 calc PR 5
N63 N 0.5647(10) 0.4323(5) 0.6503(8) 0.051(2) Uiso 0.28 d PG 5
H63A H 0.4795(12) 0.4166(7) 0.6450(10) 0.061 Uiso 0.28 calc PR 5
C64 C 0.6904(14) 0.4184(5) 0.7091(7) 0.051(2) Uiso 0.28 d PG 5
H64A H 0.6987(19) 0.3903(7) 0.7503(8) 0.061 Uiso 0.28 calc PR 5
C65 C 0.8019(10) 0.4531(5) 0.6966(6) 0.051(2) Uiso 0.28 d PG 5
H65A H 0.8991(11) 0.4527(7) 0.7278(9) 0.061 Uiso 0.28 calc PR 5
O41 O 0.8817(23) 0.7897(10) 0.7029(12) 0.059(5) Uiso 0.18 d P 6
O42 O 0.8809(25) 0.8294(11) 0.6990(13) 0.059(5) Uiso 0.16 d P 6
O43 O 1.0143(67) 0.7922(18) 0.7703(26) 0.061(13) Uiso 0.08 d P 6
O70 O 0.5450(27) 0.4717(11) 0.5404(15) 0.050(6) Uiso 0.13 d P 6
O71 O 0.7648(20) 0.4794(8) 0.6820(11) 0.053(5) Uiso 0.20 d P 6
N71 N 0.7746(19) 0.4677(10) 0.6915(11) 0.050(3) Uiso 0.15 d PG 9
H71 H 0.8501(19) 0.4688(10) 0.7329(11) 0.060 Uiso 0.15 calc PR 9
C72 C 0.6397(22) 0.4445(10) 0.6896(11) 0.050(3) Uiso 0.15 d PG 9
H72 H 0.6135(31) 0.4272(15) 0.7328(14) 0.060 Uiso 0.15 calc PR 9
N73 N 0.5500(19) 0.4514(11) 0.6128(13) 0.050(3) Uiso 0.15 d PG 9
H73 H 0.4596(20) 0.4404(16) 0.5961(17) 0.060 Uiso 0.15 calc PR 9
C74 C 0.6295(24) 0.4788(11) 0.5672(10) 0.050(3) Uiso 0.15 d PG 9
H74 H 0.5953(33) 0.4888(16) 0.5128(11) 0.060 Uiso 0.15 calc PR 9
C75 C 0.7684(22) 0.4889(11) 0.6158(13) 0.050(3) Uiso 0.15 d PG 9
H75 H 0.8449(28) 0.5070(15) 0.6003(17) 0.060 Uiso 0.15 calc PR 9

loop_
_atom_type_symbol
_atom_type_description
_atom_type_scat_dispersion_real
_atom_type_scat_dispersion_imag
_atom_type_scat_source
O O 0.0106 0.0060 'International Tables Vol C Tables 4.2.6.8 and 6.1.1.4'
P P 0.1023 0.0942 'International Tables Vol C Tables 4.2.6.8 and 6.1.1.4'
V V 0.3005 0.5294 'International Tables Vol C Tables 4.2.6.8 and 6.1.1.4'
B B 0.0013 0.0007 'International Tables Vol C Tables 4.2.6.8 and 6.1.1.4'
N N 0.0061 0.0033 'International Tables Vol C Tables 4.2.6.8 and 6.1.1.4'
C C 0.0033 0.0016 'International Tables Vol C Tables 4.2.6.8 and 6.1.1.4'
H H 0.0000 0.0000 'International Tables Vol C Tables 4.2.6.8 and 6.1.1.4'

loop_
_geom_angle_atom_site_label_1
_geom_angle_atom_site_label_2
_geom_angle_atom_site_label_3
_geom_angle
_geom_angle_site_symmetry_1
_geom_angle_site_symmetry_3
_geom_angle_publ_flag
O13 V1 O12 110.69(13) . . ?
O13 V1 O5 116.24(12) . . ?
O12 V1 O5 133.00(11) . . ?
O13 V1 O7 94.84(11) . . ?
O12 V1 O7 89.96(9) . . ?
O5 V1 O7 88.62(8) . . ?
O13 V1 O1 100.25(11) . . ?
O12 V1 O1 83.78(9) . . ?
O5 V1 O1 85.66(9) . . ?
O7 V1 O1 164.88(9) . . ?
O10 V2 O4 111.94(11) . 5_566 ?
O10 V2 O11 112.00(11) . . ?
O4 V2 O11 136.00(9) 5_566 . ?
O10 V2 O4 104.25(11) . . ?
O4 V2 O4 77.61(9) 5_566 . ?
O11 V2 O4 89.64(8) . . ?
O10 V2 O2 102.91(12) . . ?
O4 V2 O2 87.81(9) 5_566 . ?
O11 V2 O2 84.73(9) . . ?
O4 V2 O2 152.40(9) . . ?
O10 V2 V2 113.41(9) . 5_566 ?
O4 V2 V2 38.97(6) 5_566 5_566 ?
O11 V2 V2 117.12(7) . 5_566 ?
O4 V2 V2 38.64(5) . 5_566 ?
O2 V2 V2 123.11(7) . 5_566 ?
O7 P1 O7 111.2(2) 2_756 . ?
O7 P1 O9 110.71(11) 2_756 . ?
O7 P1 O9 109.85(10) . . ?
O7 P1 O9 109.85(10) 2_756 2_756 ?
O7 P1 O9 110.71(11) . 2_756 ?
O9 P1 O9 104.3(2) . 2_756 ?
O5 P2 O1 112.90(12) 2_656 . ?
O5 P2 O11 109.91(13) 2_656 . ?
O1 P2 O11 111.21(13) . . ?
O5 P2 O6 108.46(11) 2_656 . ?
O1 P2 O6 105.60(12) . . ?
O11 P2 O6 108.56(11) . . ?
O12 P3 O2 109.07(14) 5_666 . ?
O12 P3 O8 110.22(15) 5_666 . ?
O2 P3 O8 109.57(13) . . ?
O12 P3 O3 111.73(12) 5_666 . ?
O2 P3 O3 110.14(11) . . ?
O8 P3 O3 106.07(12) . . ?
O4 B1 O3 112.7(2) 5_566 . ?
O4 B1 O6 111.1(2) 5_566 5_566 ?
O3 B1 O6 104.0(2) . 5_566 ?
O4 B1 O9 107.5(2) 5_566 5_666 ?
O3 B1 O9 111.1(2) . 5_666 ?
O6 B1 O9 110.6(2) 5_566 5_666 ?
P2 O1 V1 135.79(13) . . ?
P3 O2 V2 127.80(13) . . ?
B1 O3 P3 127.8(2) . . ?
B1 O4 V2 130.4(2) 5_566 5_566 ?
B1 O4 V2 125.6(2) 5_566 . ?
V2 O4 V2 102.39(9) 5_566 . ?
P2 O5 V1 135.97(14) 2_656 . ?
B1 O6 P2 122.7(2) 5_566 . ?
P1 O7 V1 136.78(14) . . ?
B1 O9 P1 126.0(2) 5_666 . ?
P2 O11 V2 134.71(13) . . ?
P3 O12 V1 150.20(14) 5_666 . ?
C12 N11 C15 108.0 . . ?
N11 C12 N13 108.0 . . ?
C12 N13 C14 108.0 . . ?
C15 C14 N13 108.0 . . ?
C14 C15 N11 108.0 . . ?
C22 N21 C25 108.0 . . ?
N23 C22 N21 108.0 . . ?
C22 N23 C24 108.0 . . ?
C25 C24 N23 108.0 . . ?
C24 C25 N21 108.0 . . ?
C32 N31 C35 108.0 . . ?
N33 C32 N31 108.0 . . ?
C32 N33 C34 108.0 . . ?
C35 C34 N33 108.0 . . ?
C34 C35 N31 108.0 . . ?
C42 N41 C45 108.0 . . ?
N43 C42 N41 108.0 . . ?
C42 N43 C44 108.0 . . ?
N43 C44 C45 108.0 . . ?
C44 C45 N41 108.0 . . ?
C52 N51 C55 108.0 . . ?
N53 C52 N51 108.0 . . ?
C54 N53 C52 108.0 . . ?
N53 C54 C55 108.0 . . ?
C54 C55 N51 108.0 . . ?
C62 N61 C65 108.0 . . ?
N63 C62 N61 108.0 . . ?
C62 N63 C64 108.0 . . ?
N63 C64 C65 108.0 . . ?
C64 C65 N61 108.0 . . ?
O42 O41 O43 88.0(34) . 2_756 ?
O42 O41 O43 90.6(27) . . ?
O43 O41 O43 22.6(53) 2_756 . ?
O41 O42 O43 48.8(27) . 2_756 ?
O41 O42 O43 58.4(24) . . ?
O43 O42 O43 20.4(33) 2_756 . ?
O43 O43 O41 124.0(100) 2_756 2_756 ?
O43 O43 O42 118.0(87) 2_756 2_756 ?
O41 O43 O42 43.2(26) 2_756 2_756 ?
O43 O43 O41 33.4(89) 2_756 . ?
O41 O43 O41 156.7(53) 2_756 . ?
O42 O43 O41 138.6(36) 2_756 . ?
O43 O43 O42 41.6(65) 2_756 . ?
O41 O43 O42 145.5(48) 2_756 . ?
O42 O43 O42 108.7(32) 2_756 . ?
O41 O43 O42 31.0(14) . . ?
C75 N71 C72 108.0 . . ?
N73 C72 N71 108.0 . . ?
C72 N73 C74 108.0 . . ?
C75 C74 N73 108.0 . . ?
N71 C75 C74 108.0 . . ?

loop_
_geom_bond_atom_site_label_1
_geom_bond_atom_site_label_2
_geom_bond_distance
_geom_bond_site_symmetry_2
_geom_bond_publ_flag
V1 O13 1.587(2) . ?
V1 O12 1.926(2) . ?
V1 O5 1.928(2) . ?
V1 O7 2.029(2) . ?
V1 O1 2.033(2) . ?
V2 O10 1.592(2) . ?
V2 O4 1.963(2) 5_566 ?
V2 O11 1.964(2) . ?
V2 O4 1.977(2) . ?
V2 O2 1.977(2) . ?
V2 V2 3.0703(9) 5_566 ?
P1 O7 1.513(2) 2_756 ?
P1 O7 1.513(2) . ?
P1 O9 1.561(2) . ?
P1 O9 1.561(2) 2_756 ?
P2 O5 1.519(2) 2_656 ?
P2 O1 1.524(2) . ?
P2 O11 1.528(2) . ?
P2 O6 1.568(2) . ?
P3 O12 1.508(2) 5_666 ?
P3 O2 1.525(2) . ?
P3 O8 1.529(2) . ?
P3 O3 1.554(2) . ?
B1 O4 1.438(4) 5_566 ?
B1 O3 1.465(4) . ?
B1 O6 1.485(4) 5_566 ?
B1 O9 1.514(4) 5_666 ?
O4 B1 1.438(4) 5_566 ?
O4 V2 1.963(2) 5_566 ?
O5 P2 1.519(2) 2_656 ?
O6 B1 1.485(4) 5_566 ?
O9 B1 1.514(4) 5_666 ?
O12 P3 1.508(2) 5_666 ?
N11 C12 1.37 . ?
N11 C15 1.37 . ?
C12 N13 1.37 . ?
N13 C14 1.37 . ?
C14 C15 1.37 . ?
N21 C22 1.37 . ?
N21 C25 1.37 . ?
C22 N23 1.37 . ?
N23 C24 1.37 . ?
C24 C25 1.37 . ?
N31 C32 1.37 . ?
N31 C35 1.37 . ?
C32 N33 1.37 . ?
N33 C34 1.37 . ?
C34 C35 1.37 . ?
N41 C42 1.37 . ?
N41 C45 1.37 . ?
C42 N43 1.37 . ?
N43 C44 1.37 . ?
C44 C45 1.37 . ?
N51 C52 1.37 . ?
N51 C55 1.37 . ?
C52 N53 1.37 . ?
N53 C54 1.37 . ?
C54 C55 1.37 . ?
N61 C62 1.37 . ?
N61 C65 1.37 . ?
C62 N63 1.37 . ?
N63 C64 1.37 . ?
C64 C65 1.37 . ?
O41 O42 0.88(3) . ?
O41 O43 0.97(6) 2_756 ?
O41 O43 1.46(6) . ?
O42 O43 1.29(5) 2_756 ?
O42 O43 1.71(5) . ?
O43 O43 0.68(8) 2_756 ?
O43 O41 0.97(6) 2_756 ?
O43 O42 1.29(5) 2_756 ?
N71 C75 1.37 . ?
N71 C72 1.37 . ?
C72 N73 1.37 . ?
N73 C74 1.37 . ?
C74 C75 1.37 . ?
